data_2017222
loop_
_publ_author_name
'Castillo, Juan C.'
'Abon\'ia, Rodrigo'
'Cobo, Justo'
'Glidewell, Christopher'

_publ_section_title
;
 Eight
 7-benzyl-3-<i>tert</i>-butyl-1-phenylpyrazolo[3,4-<i>d</i>]oxazines,
 encompassing structures containing no intermolecular hydrogen bonds,
 and hydrogen-bonded structures in one, two or three dimensions
;
_journal_coeditor_code FA3197
_journal_issue 8
_journal_name_full 'Acta Crystallographica Section C'
_journal_page_first o423
_journal_page_last o430
_journal_paper_doi 10.1107/S0108270109028017
_journal_volume 65
_journal_year 2009
_chemical_formula_iupac 'C23 H24 F3 N3 O'
_chemical_formula_moiety 'C23 H24 F3 N3 O'
_chemical_formula_sum 'C23 H24 F3 N3 O'
_chemical_formula_weight 415.45
_chemical_name_systematic
;
3-<i>tert</i>-butyl-1-phenyl-7-[4-(trifluoromethyl)benzyl]-6,7-dihydro-
1<i>H</i>,4<i>H</i>-pyrazolo[3,4-<i>d</i>][1,3]oxazine
;
_space_group_IT_number 2
_symmetry_cell_setting triclinic
_symmetry_space_group_name_Hall '-P 1'
_symmetry_space_group_name_H-M 'P -1'
_atom_sites_solution_hydrogens geom
_atom_sites_solution_primary direct
_atom_sites_solution_secondary difmap
_cell_angle_alpha 85.531(11)
_cell_angle_beta 74.180(11)
_cell_angle_gamma 67.162(9)
_cell_formula_units_Z 2
_cell_length_a 9.0277(11)
_cell_length_b 9.8597(12)
_cell_length_c 12.6835(18)
_cell_measurement_reflns_used 4601
_cell_measurement_temperature 120(2)
_cell_measurement_theta_max 27.50
_cell_measurement_theta_min 2.84
_cell_volume 1000.6(2)
_computing_cell_refinement 'DIRAX/LSQ (Duisenberg <i>et al.</i>,  2000)'
_computing_data_collection 'COLLECT (Hooft, 1999)'
_computing_data_reduction 'EVALCCD (Duisenberg <i>et al.</i>,  2003)'
_computing_molecular_graphics 'PLATON (Spek, 2009)'
_computing_publication_material 'SHELXL97 (Sheldrick, 2008) and PLATON (Spek, 2009)'
_computing_structure_refinement 'SHELXL97 (Sheldrick, 2008)'
_computing_structure_solution 'SIR2004 (Burla <i>et al.</i>,  2005)'
_diffrn_ambient_temperature 120(2)
_diffrn_detector_area_resol_mean 9.091
_diffrn_measured_fraction_theta_full 0.998
_diffrn_measured_fraction_theta_max 0.998
_diffrn_measurement_device_type 'Bruker Nonius KappaCCD'
_diffrn_measurement_method '\f & \w scans'
_diffrn_radiation_monochromator graphite
_diffrn_radiation_source 'Bruker Nonius FR591 rotating anode'
_diffrn_radiation_type 'Mo K\a'
_diffrn_radiation_wavelength 0.71073
_diffrn_reflns_av_R_equivalents 0.0985
_diffrn_reflns_av_sigmaI/netI 0.0983
_diffrn_reflns_limit_h_max 11
_diffrn_reflns_limit_h_min -11
_diffrn_reflns_limit_k_max 12
_diffrn_reflns_limit_k_min -12
_diffrn_reflns_limit_l_max 16
_diffrn_reflns_limit_l_min -16
_diffrn_reflns_number 24473
_diffrn_reflns_theta_full 27.50
_diffrn_reflns_theta_max 27.50
_diffrn_reflns_theta_min 2.84
_diffrn_standards_decay_% 0
_diffrn_standards_number 0
_exptl_absorpt_coefficient_mu 0.105
_exptl_absorpt_correction_T_max 0.986
_exptl_absorpt_correction_T_min 0.922
_exptl_absorpt_correction_type multi-scan
_exptl_absorpt_process_details '(SADABS; Sheldrick, 2003)'
_exptl_crystal_colour colourless
_exptl_crystal_density_diffrn 1.379
_exptl_crystal_density_method 'not measured'
_exptl_crystal_description block
_exptl_crystal_F_000 436
_exptl_crystal_size_max 0.27
_exptl_crystal_size_mid 0.17
_exptl_crystal_size_min 0.14
_refine_diff_density_max 0.332
_refine_diff_density_min -0.373
_refine_ls_extinction_method none
_refine_ls_goodness_of_fit_ref 1.039
_refine_ls_hydrogen_treatment constr
_refine_ls_matrix_type full
_refine_ls_number_parameters 274
_refine_ls_number_reflns 4601
_refine_ls_number_restraints 0
_refine_ls_restrained_S_all 1.039
_refine_ls_R_factor_all 0.1560
_refine_ls_R_factor_gt 0.0609
_refine_ls_shift/su_max 0.001
_refine_ls_shift/su_mean 0.000
_refine_ls_structure_factor_coef Fsqd
_refine_ls_weighting_details 'w=1/[\s^2^(Fo^2^)+(0.0897P)^2^+0.1648P] where P=(Fo^2^+2Fc^2^)/3'
_refine_ls_weighting_scheme calc
_refine_ls_wR_factor_gt 0.1378
_refine_ls_wR_factor_ref 0.1829
_reflns_number_gt 2336
_reflns_number_total 4601
_reflns_threshold_expression I>2\s(I)
_cod_data_source_file fa3197.cif
_cod_data_source_block IV
_cod_database_code 2017222
_cod_database_fobs_code 2017222

loop_
_symmetry_equiv_pos_as_xyz
'x, y, z'
'-x, -y, -z'

loop_
_atom_site_type_symbol
_atom_site_label
_atom_site_fract_x
_atom_site_fract_y
_atom_site_fract_z
_atom_site_U_iso_or_equiv
_atom_site_adp_type
_atom_site_calc_flag
_atom_site_refinement_flags
_atom_site_occupancy
_atom_site_disorder_assembly
_atom_site_disorder_group
N N1 0.4886(3) 0.3492(2) 0.64616(18) 0.0226(5) Uani d . 1 . .
N N2 0.4261(3) 0.2466(2) 0.63566(18) 0.0238(5) Uani d . 1 . .
C C3 0.2804(3) 0.2856(3) 0.7110(2) 0.0232(6) Uani d . 1 . .
C C3a 0.2496(3) 0.4115(3) 0.7717(2) 0.0228(6) Uani d . 1 . .
C C4 0.1138(3) 0.4986(3) 0.8648(2) 0.0305(7) Uani d . 1 . .
H H41 0.0147 0.5592 0.8389 0.037 Uiso calc R 1 . .
H H42 0.0823 0.4316 0.9206 0.037 Uiso calc R 1 . .
O O5 0.1680(2) 0.5917(2) 0.91230(16) 0.0307(5) Uani d . 1 . .
C C6 0.2435(3) 0.6668(3) 0.8290(2) 0.0283(7) Uani d . 1 . .
H H6A 0.2586 0.7455 0.8634 0.034 Uiso calc R 1 . .
H H6B 0.1677 0.7142 0.7816 0.034 Uiso calc R 1 . .
N N7 0.4048(3) 0.5707(2) 0.76085(19) 0.0246(5) Uani d . 1 . .
C C7a 0.3833(3) 0.4483(3) 0.7286(2) 0.0226(6) Uani d . 1 . .
C C11 0.6426(3) 0.3405(3) 0.5741(2) 0.0231(6) Uani d . 1 . .
C C12 0.6744(3) 0.4666(3) 0.5468(2) 0.0257(6) Uani d . 1 . .
H H12 0.5922 0.5598 0.5754 0.031 Uiso calc R 1 . .
C C13 0.8258(3) 0.4568(3) 0.4780(2) 0.0285(7) Uani d . 1 . .
H H13 0.8495 0.5430 0.4613 0.034 Uiso calc R 1 . .
C C14 0.9425(3) 0.3229(3) 0.4335(2) 0.0300(7) Uani d . 1 . .
H H14 1.0465 0.3164 0.3856 0.036 Uiso calc R 1 . .
C C15 0.9082(4) 0.1983(3) 0.4584(2) 0.0313(7) Uani d . 1 . .
H H15 0.9883 0.1058 0.4267 0.038 Uiso calc R 1 . .
C C16 0.7587(3) 0.2060(3) 0.5289(2) 0.0279(7) Uani d . 1 . .
H H16 0.7359 0.1194 0.5462 0.033 Uiso calc R 1 . .
C C31 0.1718(3) 0.1983(3) 0.7238(2) 0.0255(6) Uani d . 1 . .
C C32 0.2356(4) 0.0882(3) 0.6284(3) 0.0321(7) Uani d . 1 . .
H H32A 0.2279 0.1412 0.5602 0.048 Uiso calc R 1 . .
H H32B 0.1679 0.0283 0.6405 0.048 Uiso calc R 1 . .
H H32C 0.3520 0.0241 0.6230 0.048 Uiso calc R 1 . .
C C33 0.1712(4) 0.1175(3) 0.8312(2) 0.0301(7) Uani d . 1 . .
H H33A 0.2861 0.0566 0.8326 0.045 Uiso calc R 1 . .
H H33B 0.1079 0.0546 0.8374 0.045 Uiso calc R 1 . .
H H33C 0.1194 0.1893 0.8928 0.045 Uiso calc R 1 . .
C C34 -0.0068(3) 0.3020(3) 0.7275(2) 0.0296(7) Uani d . 1 . .
H H34A -0.0508 0.3710 0.7904 0.044 Uiso calc R 1 . .
H H34B -0.0763 0.2444 0.7346 0.044 Uiso calc R 1 . .
H H34C -0.0079 0.3570 0.6597 0.044 Uiso calc R 1 . .
C C77 0.5422(3) 0.5334(3) 0.8124(2) 0.0247(6) Uani d . 1 . .
H H771 0.6412 0.4535 0.7686 0.030 Uiso calc R 1 . .
H H772 0.5101 0.4964 0.8865 0.030 Uiso calc R 1 . .
C C71 0.5868(3) 0.6627(3) 0.8219(2) 0.0233(6) Uani d . 1 . .
C C72 0.6432(3) 0.6755(3) 0.9100(2) 0.0290(7) Uani d . 1 . .
H H72 0.6514 0.6032 0.9646 0.035 Uiso calc R 1 . .
C C73 0.6875(3) 0.7914(3) 0.9196(2) 0.0296(7) Uani d . 1 . .
H H73 0.7257 0.7991 0.9808 0.036 Uiso calc R 1 . .
C C74 0.6766(3) 0.8967(3) 0.8407(2) 0.0249(6) Uani d . 1 . .
C C75 0.6195(3) 0.8858(3) 0.7531(2) 0.0273(7) Uani d . 1 . .
H H75 0.6099 0.9590 0.6992 0.033 Uiso calc R 1 . .
C C76 0.5760(3) 0.7689(3) 0.7433(2) 0.0281(7) Uani d . 1 . .
H H76 0.5382 0.7613 0.6819 0.034 Uiso calc R 1 . .
C C78 0.7275(4) 1.0211(3) 0.8486(2) 0.0307(7) Uani d . 1 . .
F F1 0.7478(3) 1.0370(2) 0.94488(16) 0.0558(6) Uani d . 1 . .
F F2 0.8712(3) 1.0032(3) 0.7764(2) 0.0760(8) Uani d . 1 . .
F F3 0.6198(3) 1.1491(2) 0.8290(2) 0.0623(7) Uani d . 1 . .

loop_
_atom_site_aniso_label
_atom_site_aniso_U_11
_atom_site_aniso_U_22
_atom_site_aniso_U_33
_atom_site_aniso_U_12
_atom_site_aniso_U_13
_atom_site_aniso_U_23
N1 0.0216(12) 0.0219(12) 0.0267(13) -0.0109(10) -0.0053(10) -0.0027(10)
N2 0.0245(12) 0.0245(12) 0.0262(13) -0.0125(11) -0.0081(10) 0.0008(10)
C3 0.0242(14) 0.0269(15) 0.0215(15) -0.0115(12) -0.0091(12) 0.0050(12)
C3a 0.0213(14) 0.0247(15) 0.0246(15) -0.0117(12) -0.0052(12) 0.0009(12)
C4 0.0277(15) 0.0303(16) 0.0339(17) -0.0150(13) -0.0008(13) -0.0078(13)
O5 0.0303(11) 0.0329(11) 0.0310(12) -0.0180(9) 0.0002(9) -0.0083(9)
C6 0.0268(15) 0.0212(15) 0.0351(17) -0.0085(13) -0.0046(13) -0.0049(13)
N7 0.0215(12) 0.0221(12) 0.0317(14) -0.0096(10) -0.0065(10) -0.0031(10)
C7a 0.0233(14) 0.0219(15) 0.0248(15) -0.0103(12) -0.0077(12) 0.0013(12)
C11 0.0210(14) 0.0294(16) 0.0203(14) -0.0108(12) -0.0061(11) 0.0005(12)
C12 0.0264(15) 0.0258(16) 0.0261(15) -0.0096(13) -0.0103(12) 0.0036(12)
C13 0.0321(16) 0.0339(17) 0.0263(16) -0.0183(14) -0.0118(13) 0.0077(13)
C14 0.0242(15) 0.0397(18) 0.0286(17) -0.0150(14) -0.0074(13) 0.0028(14)
C15 0.0260(15) 0.0355(17) 0.0304(17) -0.0094(14) -0.0067(13) -0.0025(13)
C16 0.0272(15) 0.0289(17) 0.0289(16) -0.0122(13) -0.0074(13) 0.0007(13)
C31 0.0284(15) 0.0268(16) 0.0269(16) -0.0158(13) -0.0084(12) 0.0012(12)
C32 0.0324(16) 0.0327(17) 0.0351(18) -0.0160(14) -0.0076(13) -0.0063(14)
C33 0.0340(16) 0.0312(16) 0.0318(17) -0.0183(14) -0.0121(13) 0.0060(13)
C34 0.0280(15) 0.0310(17) 0.0340(17) -0.0153(14) -0.0096(13) 0.0034(13)
C77 0.0262(15) 0.0234(15) 0.0283(16) -0.0118(12) -0.0101(12) 0.0024(12)
C71 0.0228(14) 0.0206(15) 0.0278(16) -0.0092(12) -0.0074(12) 0.0011(12)
C72 0.0353(16) 0.0285(16) 0.0288(16) -0.0164(14) -0.0128(13) 0.0072(13)
C73 0.0324(16) 0.0311(17) 0.0320(17) -0.0167(14) -0.0130(13) 0.0034(13)
C74 0.0241(14) 0.0223(15) 0.0293(16) -0.0103(12) -0.0056(12) -0.0016(12)
C75 0.0298(15) 0.0241(15) 0.0318(17) -0.0125(13) -0.0111(13) 0.0032(13)
C76 0.0307(16) 0.0298(16) 0.0292(17) -0.0155(13) -0.0108(13) 0.0013(13)
C78 0.0322(16) 0.0311(17) 0.0327(17) -0.0149(14) -0.0105(14) 0.0018(14)
F1 0.0983(17) 0.0503(12) 0.0516(13) -0.0498(12) -0.0422(12) 0.0113(10)
F2 0.0706(15) 0.0792(16) 0.0866(17) -0.0622(14) 0.0262(13) -0.0350(13)
F3 0.0826(16) 0.0310(11) 0.0995(18) -0.0281(11) -0.0592(14) 0.0160(11)

loop_
_atom_type_symbol
_atom_type_description
_atom_type_scat_dispersion_real
_atom_type_scat_dispersion_imag
_atom_type_scat_source
C C 0.0033 0.0016 'International Tables Vol C Tables 4.2.6.8 and 6.1.1.4'
H H 0.0000 0.0000 'International Tables Vol C Tables 4.2.6.8 and 6.1.1.4'
F F 0.0171 0.0103 'International Tables Vol C Tables 4.2.6.8 and 6.1.1.4'
N N 0.0061 0.0033 'International Tables Vol C Tables 4.2.6.8 and 6.1.1.4'
O O 0.0106 0.0060 'International Tables Vol C Tables 4.2.6.8 and 6.1.1.4'

loop_
_geom_angle_atom_site_label_1
_geom_angle_atom_site_label_2
_geom_angle_atom_site_label_3
_geom_angle_site_symmetry_1
_geom_angle_site_symmetry_3
_geom_angle
_geom_angle_publ_flag
C7a N1 N2 . . 110.5(2) ?
C7a N1 C11 . . 130.3(2) ?
N2 N1 C11 . . 119.1(2) ?
C3 N2 N1 . . 105.3(2) ?
N2 C3 C3a . . 111.1(2) ?
N2 C3 C31 . . 121.0(2) ?
C3a C3 C31 . . 127.9(2) ?
C7a C3a C3 . . 105.2(2) ?
C7a C3a C4 . . 120.5(2) ?
C3 C3a C4 . . 134.3(2) ?
O5 C4 C3a . . 109.6(2) ?
O5 C4 H41 . . 109.8 ?
C3a C4 H41 . . 109.8 ?
O5 C4 H42 . . 109.8 ?
C3a C4 H42 . . 109.8 ?
H41 C4 H42 . . 108.2 ?
C6 O5 C4 . . 109.9(2) ?
O5 C6 N7 . . 113.4(2) ?
O5 C6 H6A . . 108.9 ?
N7 C6 H6A . . 108.9 ?
O5 C6 H6B . . 108.9 ?
N7 C6 H6B . . 108.9 ?
H6A C6 H6B . . 107.7 ?
C7a N7 C6 . . 107.0(2) ?
C7a N7 C77 . . 114.1(2) ?
C6 N7 C77 . . 113.9(2) ?
C3a C7a N1 . . 107.9(2) ?
C3a C7a N7 . . 125.6(2) ?
N1 C7a N7 . . 126.4(2) ?
C16 C11 C12 . . 120.2(2) ?
C16 C11 N1 . . 119.6(2) ?
C12 C11 N1 . . 120.2(2) ?
C13 C12 C11 . . 119.7(3) ?
C13 C12 H12 . . 120.1 ?
C11 C12 H12 . . 120.1 ?
C14 C13 C12 . . 120.3(3) ?
C14 C13 H13 . . 119.9 ?
C12 C13 H13 . . 119.9 ?
C13 C14 C15 . . 119.7(3) ?
C13 C14 H14 . . 120.2 ?
C15 C14 H14 . . 120.2 ?
C14 C15 C16 . . 120.7(3) ?
C14 C15 H15 . . 119.7 ?
C16 C15 H15 . . 119.7 ?
C11 C16 C15 . . 119.4(3) ?
C11 C16 H16 . . 120.3 ?
C15 C16 H16 . . 120.3 ?
C3 C31 C32 . . 110.7(2) ?
C3 C31 C33 . . 109.1(2) ?
C32 C31 C33 . . 109.9(2) ?
C3 C31 C34 . . 109.9(2) ?
C32 C31 C34 . . 108.8(2) ?
C33 C31 C34 . . 108.6(2) ?
C31 C32 H32A . . 109.5 ?
C31 C32 H32B . . 109.5 ?
H32A C32 H32B . . 109.5 ?
C31 C32 H32C . . 109.5 ?
H32A C32 H32C . . 109.5 ?
H32B C32 H32C . . 109.5 ?
C31 C33 H33A . . 109.5 ?
C31 C33 H33B . . 109.5 ?
H33A C33 H33B . . 109.5 ?
C31 C33 H33C . . 109.5 ?
H33A C33 H33C . . 109.5 ?
H33B C33 H33C . . 109.5 ?
C31 C34 H34A . . 109.5 ?
C31 C34 H34B . . 109.5 ?
H34A C34 H34B . . 109.5 ?
C31 C34 H34C . . 109.5 ?
H34A C34 H34C . . 109.5 ?
H34B C34 H34C . . 109.5 ?
N7 C77 C71 . . 112.4(2) ?
N7 C77 H771 . . 109.1 ?
C71 C77 H771 . . 109.1 ?
N7 C77 H772 . . 109.1 ?
C71 C77 H772 . . 109.1 ?
H771 C77 H772 . . 107.9 ?
C72 C71 C76 . . 118.7(2) ?
C72 C71 C77 . . 119.6(2) ?
C76 C71 C77 . . 121.7(2) ?
C73 C72 C71 . . 120.8(3) ?
C73 C72 H72 . . 119.6 ?
C71 C72 H72 . . 119.6 ?
C72 C73 C74 . . 120.1(3) ?
C72 C73 H73 . . 119.9 ?
C74 C73 H73 . . 119.9 ?
C75 C74 C73 . . 119.7(2) ?
C75 C74 C78 . . 119.5(3) ?
C73 C74 C78 . . 120.8(3) ?
C74 C75 C76 . . 120.1(3) ?
C74 C75 H75 . . 120.0 ?
C76 C75 H75 . . 120.0 ?
C75 C76 C71 . . 120.7(3) ?
C75 C76 H76 . . 119.7 ?
C71 C76 H76 . . 119.7 ?
F1 C78 F3 . . 105.8(2) ?
F1 C78 F2 . . 106.1(2) ?
F3 C78 F2 . . 106.2(3) ?
F1 C78 C74 . . 113.9(2) ?
F3 C78 C74 . . 113.1(2) ?
F2 C78 C74 . . 111.0(2) ?

loop_
_geom_bond_atom_site_label_1
_geom_bond_atom_site_label_2
_geom_bond_site_symmetry_2
_geom_bond_distance
_geom_bond_publ_flag
N1 C7a . 1.359(3) ?
N1 N2 . 1.366(3) ?
N1 C11 . 1.415(3) ?
N2 C3 . 1.330(3) ?
C3 C3a . 1.405(4) ?
C3 C31 . 1.509(4) ?
C3a C7a . 1.356(4) ?
C3a C4 . 1.478(4) ?
C4 O5 . 1.429(3) ?
C4 H41 . 0.9900 ?
C4 H42 . 0.9900 ?
O5 C6 . 1.416(3) ?
C6 N7 . 1.461(3) ?
C6 H6A . 0.9900 ?
C6 H6B . 0.9900 ?
N7 C7a . 1.401(3) ?
N7 C77 . 1.467(3) ?
C11 C16 . 1.378(4) ?
C11 C12 . 1.380(4) ?
C12 C13 . 1.379(4) ?
C12 H12 . 0.9500 ?
C13 C14 . 1.373(4) ?
C13 H13 . 0.9500 ?
C14 C15 . 1.374(4) ?
C14 H14 . 0.9500 ?
C15 C16 . 1.378(4) ?
C15 H15 . 0.9500 ?
C16 H16 . 0.9500 ?
C31 C32 . 1.521(4) ?
C31 C33 . 1.523(4) ?
C31 C34 . 1.528(4) ?
C32 H32A . 0.9800 ?
C32 H32B . 0.9800 ?
C32 H32C . 0.9800 ?
C33 H33A . 0.9800 ?
C33 H33B . 0.9800 ?
C33 H33C . 0.9800 ?
C34 H34A . 0.9800 ?
C34 H34B . 0.9800 ?
C34 H34C . 0.9800 ?
C77 C71 . 1.500(4) ?
C77 H771 . 0.9900 ?
C77 H772 . 0.9900 ?
C71 C72 . 1.381(4) ?
C71 C76 . 1.382(4) ?
C72 C73 . 1.372(4) ?
C72 H72 . 0.9500 ?
C73 C74 . 1.379(4) ?
C73 H73 . 0.9500 ?
C74 C75 . 1.373(4) ?
C74 C78 . 1.486(4) ?
C75 C76 . 1.378(4) ?
C75 H75 . 0.9500 ?
C76 H76 . 0.9500 ?
C78 F1 . 1.313(3) ?
C78 F3 . 1.316(3) ?
C78 F2 . 1.324(3) ?

loop_
_geom_hbond_atom_site_label_D
_geom_hbond_atom_site_label_H
_geom_hbond_atom_site_label_A
_geom_hbond_site_symmetry_A
_geom_hbond_distance_DH
_geom_hbond_distance_HA
_geom_hbond_distance_DA
_geom_hbond_angle_DHA
_geom_hbond_publ_flag
C12 H12 N7 . 0.95 2.48 3.040(4) 118 no

loop_
_geom_torsion_atom_site_label_1
_geom_torsion_atom_site_label_2
_geom_torsion_atom_site_label_3
_geom_torsion_atom_site_label_4
_geom_torsion_site_symmetry_1
_geom_torsion_site_symmetry_2
_geom_torsion_site_symmetry_3
_geom_torsion_site_symmetry_4
_geom_torsion
_geom_torsion_publ_flag
C7a N1 N2 C3 . . . . 1.1(3) ?
C11 N1 N2 C3 . . . . -178.1(2) ?
N1 N2 C3 C3a . . . . -1.1(3) ?
N1 N2 C3 C31 . . . . 179.3(2) ?
N2 C3 C3a C7a . . . . 0.7(3) ?
C31 C3 C3a C7a . . . . -179.8(3) ?
N2 C3 C3a C4 . . . . -178.1(3) ?
C31 C3 C3a C4 . . . . 1.4(5) ?
C7a C3a C4 O5 . . . . -14.1(4) ?
C3 C3a C4 O5 . . . . 164.6(3) ?
C3a C4 O5 C6 . . . . 48.0(3) ?
C4 O5 C6 N7 . . . . -70.4(3) ?
O5 C6 N7 C7a . . . . 49.1(3) ?
O5 C6 N7 C77 . . . . -78.1(3) ?
C3 C3a C7a N1 . . . . 0.0(3) ?
C4 C3a C7a N1 . . . . 179.0(2) ?
C3 C3a C7a N7 . . . . 177.6(3) ?
C4 C3a C7a N7 . . . . -3.4(4) ?
N2 N1 C7a C3a . . . . -0.7(3) ?
C11 N1 C7a C3a . . . . 178.4(3) ?
N2 N1 C7a N7 . . . . -178.3(2) ?
C11 N1 C7a N7 . . . . 0.9(4) ?
C6 N7 C7a C3a . . . . -13.0(4) ?
C77 N7 C7a C3a . . . . 114.0(3) ?
C6 N7 C7a N1 . . . . 164.1(3) ?
C77 N7 C7a N1 . . . . -68.9(3) ?
C7a N1 C11 C16 . . . . 153.5(3) ?
N2 N1 C11 C16 . . . . -27.4(4) ?
C7a N1 C11 C12 . . . . -28.5(4) ?
N2 N1 C11 C12 . . . . 150.6(2) ?
C16 C11 C12 C13 . . . . -3.0(4) ?
N1 C11 C12 C13 . . . . 179.0(2) ?
C11 C12 C13 C14 . . . . 2.4(4) ?
C12 C13 C14 C15 . . . . -0.4(4) ?
C13 C14 C15 C16 . . . . -1.0(4) ?
C12 C11 C16 C15 . . . . 1.6(4) ?
N1 C11 C16 C15 . . . . 179.7(3) ?
C14 C15 C16 C11 . . . . 0.4(4) ?
N2 C3 C31 C32 . . . . -11.1(4) ?
C3a C3 C31 C32 . . . . 169.4(3) ?
N2 C3 C31 C33 . . . . 109.9(3) ?
C3a C3 C31 C33 . . . . -69.6(3) ?
N2 C3 C31 C34 . . . . -131.3(3) ?
C3a C3 C31 C34 . . . . 49.3(4) ?
C7a N7 C77 C71 . . . . 166.7(2) ?
C6 N7 C77 C71 . . . . -70.0(3) ?
N7 C77 C71 C72 . . . . 147.0(3) ?
N7 C77 C71 C76 . . . . -34.2(4) ?
C76 C71 C72 C73 . . . . 0.1(4) ?
C77 C71 C72 C73 . . . . 178.9(3) ?
C71 C72 C73 C74 . . . . -0.2(4) ?
C72 C73 C74 C75 . . . . 0.7(4) ?
C72 C73 C74 C78 . . . . -178.7(3) ?
C73 C74 C75 C76 . . . . -1.1(4) ?
C78 C74 C75 C76 . . . . 178.3(3) ?
C74 C75 C76 C71 . . . . 1.0(4) ?
C72 C71 C76 C75 . . . . -0.5(4) ?
C77 C71 C76 C75 . . . . -179.2(3) ?
C75 C74 C78 F1 . . . . 167.1(3) ?
C73 C74 C78 F1 . . . . -13.5(4) ?
C75 C74 C78 F3 . . . . 46.2(4) ?
C73 C74 C78 F3 . . . . -134.5(3) ?
C75 C74 C78 F2 . . . . -73.1(3) ?
C73 C74 C78 F2 . . . . 106.3(3) ?

loop_
_cod_related_entry_id
_cod_related_entry_database
_cod_related_entry_code
1 ChemSpider 30654178
